data_7714160
loop_
_publ_author_name
'Franc, Michal'
'Vosahlo, Petr'
'Schulz, Ji\<r\'i'
'Cisarova, Ivana'
'\<St\<epni\<cka, Petr'

_publ_section_title
;
 Synthesis and reactivity of Pd(II) imidoyl complexes obtained by
 insertion of isocyanoferrocene into the Pd-C bonds of orthopalladated
 precursors
;
_journal_name_full 'Dalton Transactions'
_journal_paper_doi 10.1039/D3DT02717A
_journal_year 2023
_chemical_formula_moiety 'C39 H39 Cl Fe N2 P Pd, B F4, C H Cl3'
_chemical_formula_sum 'C40 H40 B Cl4 F4 Fe N2 P Pd'
_chemical_formula_weight 970.57
_space_group_crystal_system monoclinic
_space_group_IT_number 14
_space_group_name_Hall '-P 2ybc'
_space_group_name_H-M_alt 'P 1 21/c 1'
_atom_sites_solution_hydrogens geom
_atom_sites_solution_primary direct
_atom_sites_solution_secondary difmap
_audit_creation_method SHELXL-2017/1
_audit_update_record
;
2023-08-15 deposited with the CCDC.	2023-10-06 downloaded from the CCDC.
;
_cell_angle_alpha 90
_cell_angle_beta 116.7820(10)
_cell_angle_gamma 90
_cell_formula_units_Z 4
_cell_length_a 19.1161(7)
_cell_length_b 11.5322(4)
_cell_length_c 20.5774(8)
_cell_measurement_reflns_used 9927
_cell_measurement_temperature 150(2)
_cell_measurement_theta_max 27.51
_cell_measurement_theta_min 2.22
_cell_volume 4049.7(3)
_computing_cell_refinement 'SAINT V8.38A (Bruker AXS Inc., 2017)'
_computing_data_collection 'Bruker Instrument Service v2019.1.0.1'
_computing_data_reduction 'SAINT V8.38A (Bruker AXS Inc., 2017)'
_computing_molecular_graphics 'PLATON (Spek, 2017)'
_computing_publication_material 'PLATON (Spek, 2017)'
_computing_structure_refinement 'SHELXL-2017/1 (Sheldrick, 2017)'
_computing_structure_solution 'SHELXT 2014/5 (Sheldrick, 2014)'
_diffrn_ambient_temperature 150(2)
_diffrn_measured_fraction_theta_full 0.999
_diffrn_measured_fraction_theta_max 0.999
_diffrn_measurement_device_type 'Bruker APEX-II CCD'
_diffrn_measurement_method '\f and \w scans'
_diffrn_radiation_monochromator graphite
_diffrn_radiation_source 'fine-focus sealed tube'
_diffrn_radiation_type MoK\a
_diffrn_radiation_wavelength 0.71073
_diffrn_reflns_av_R_equivalents 0.0406
_diffrn_reflns_av_unetI/netI 0.0432
_diffrn_reflns_Laue_measured_fraction_full 0.999
_diffrn_reflns_Laue_measured_fraction_max 0.999
_diffrn_reflns_limit_h_max 18
_diffrn_reflns_limit_h_min -24
_diffrn_reflns_limit_k_max 14
_diffrn_reflns_limit_k_min -13
_diffrn_reflns_limit_l_max 26
_diffrn_reflns_limit_l_min -19
_diffrn_reflns_number 29932
_diffrn_reflns_point_group_measured_fraction_full 0.999
_diffrn_reflns_point_group_measured_fraction_max 0.999
_diffrn_reflns_theta_full 25.242
_diffrn_reflns_theta_max 27.518
_diffrn_reflns_theta_min 1.193
_exptl_absorpt_coefficient_mu 1.157
_exptl_absorpt_correction_T_max 0.91
_exptl_absorpt_correction_T_min 0.68
_exptl_absorpt_correction_type multi-scan
_exptl_absorpt_process_details 'SADABS-2016/2 - Bruker AXS'
_exptl_crystal_colour violet
_exptl_crystal_density_diffrn 1.592
_exptl_crystal_description plate
_exptl_crystal_F_000 1960
_exptl_crystal_size_max 0.81
_exptl_crystal_size_mid 0.51
_exptl_crystal_size_min 0.08
_refine_diff_density_max 1.613
_refine_diff_density_min -1.145
_refine_diff_density_rms 0.084
_refine_ls_extinction_method none
_refine_ls_goodness_of_fit_ref 1.021
_refine_ls_hydrogen_treatment constr
_refine_ls_matrix_type full
_refine_ls_number_parameters 490
_refine_ls_number_reflns 9295
_refine_ls_number_restraints 0
_refine_ls_restrained_S_all 1.021
_refine_ls_R_factor_all 0.0496
_refine_ls_R_factor_gt 0.0356
_refine_ls_shift/su_max 0.001
_refine_ls_shift/su_mean 0.000
_refine_ls_structure_factor_coef Fsqd
_refine_ls_weighting_details 'w=1/[\s^2^(Fo^2^)+(0.0367P)^2^+4.0188P] where P=(Fo^2^+2Fc^2^)/3'
_refine_ls_weighting_scheme calc
_refine_ls_wR_factor_gt 0.0821
_refine_ls_wR_factor_ref 0.0903
_reflns_Friedel_coverage 0.000
_reflns_number_gt 7464
_reflns_number_total 9295
_reflns_threshold_expression 'I > 2\s(I)'
_cod_data_source_file d3dt02717a3.cif
_cod_data_source_block mf17
_cod_original_sg_symbol_H-M 'P 21/c'
_cod_database_code 7714160
_shelx_shelxl_version_number 2017/1
_shelx_space_group_comment
;
The symmetry employed for this shelxl refinement is uniquely defined
by the following loop, which should always be used as a source of
symmetry information in preference to the above space-group names.
They are only intended as comments.
;
_shelx_estimated_absorpt_t_min 0.454
_shelx_estimated_absorpt_t_max 0.913

loop_
_space_group_symop_operation_xyz
'x, y, z'
'-x, y+1/2, -z+1/2'
'-x, -y, -z'
'x, -y-1/2, z-1/2'

loop_
_atom_site_label
_atom_site_type_symbol
_atom_site_fract_x
_atom_site_fract_y
_atom_site_fract_z
_atom_site_U_iso_or_equiv
_atom_site_adp_type
_atom_site_occupancy
_atom_site_site_symmetry_order
_atom_site_calc_flag
_atom_site_refinement_flags_posn
_atom_site_refinement_flags_adp
_atom_site_refinement_flags_occupancy
_atom_site_disorder_assembly
_atom_site_disorder_group
Pd1 Pd 0.67686(2) 0.64211(2) 0.14949(2) 0.01723(6) Uani 1 1 d . . . . .
Fe1 Fe 0.88151(2) 0.36014(3) 0.25756(2) 0.02192(9) Uani 1 1 d . . . . .
P1 P 0.74752(4) 0.79906(6) 0.14704(3) 0.01865(14) Uani 1 1 d . . . . .
Cl1 Cl 0.60230(4) 0.66401(6) 0.02227(3) 0.02724(15) Uani 1 1 d . . . . .
N1 N 0.80535(12) 0.57310(17) 0.29195(11) 0.0191(4) Uani 1 1 d . . . . .
N2 N 0.59799(13) 0.50745(19) 0.15288(12) 0.0232(5) Uani 1 1 d . . . . .
C1 C 0.73714(14) 0.6210(2) 0.25594(13) 0.0181(5) Uani 1 1 d . . . . .
C2 C 0.68833(15) 0.6484(2) 0.29291(13) 0.0209(5) Uani 1 1 d . . . . .
C3 C 0.62528(16) 0.5725(2) 0.27720(14) 0.0252(6) Uani 1 1 d . . . . .
C4 C 0.57490(18) 0.5924(3) 0.30750(17) 0.0346(7) Uani 1 1 d . . . . .
H4 H 0.532238 0.541151 0.297080 0.042 Uiso 1 1 calc R U . . .
C5 C 0.58618(19) 0.6865(3) 0.35293(18) 0.0383(7) Uani 1 1 d . . . . .
H5 H 0.551462 0.699507 0.373734 0.046 Uiso 1 1 calc R U . . .
C6 C 0.64824(18) 0.7618(3) 0.36806(17) 0.0345(7) Uani 1 1 d . . . . .
H6 H 0.655990 0.826134 0.399397 0.041 Uiso 1 1 calc R U . . .
C7 C 0.69907(17) 0.7436(2) 0.33767(15) 0.0260(6) Uani 1 1 d . . . . .
H7 H 0.740974 0.796010 0.347469 0.031 Uiso 1 1 calc R U . . .
C8 C 0.61600(17) 0.4700(2) 0.22808(15) 0.0263(6) Uani 1 1 d . . . . .
H8A H 0.664981 0.424017 0.248606 0.032 Uiso 1 1 calc R U . . .
H8B H 0.573217 0.419650 0.226243 0.032 Uiso 1 1 calc R U . . .
C9 C 0.51695(16) 0.5548(3) 0.11806(16) 0.0328(7) Uani 1 1 d . . . . .
H9A H 0.503235 0.577887 0.067922 0.049 Uiso 1 1 calc R U . . .
H9B H 0.513960 0.622457 0.145523 0.049 Uiso 1 1 calc R U . . .
H9C H 0.480238 0.495266 0.117799 0.049 Uiso 1 1 calc R U . . .
C10 C 0.60140(18) 0.4040(2) 0.11172(16) 0.0315(6) Uani 1 1 d . . . . .
H10A H 0.654713 0.372425 0.134228 0.047 Uiso 1 1 calc R U . . .
H10B H 0.586960 0.425993 0.061259 0.047 Uiso 1 1 calc R U . . .
H10C H 0.564780 0.345137 0.112445 0.047 Uiso 1 1 calc R U . . .
C11 C 0.85099(15) 0.5283(2) 0.25842(14) 0.0209(5) Uani 1 1 d . . . . .
C12 C 0.82323(16) 0.4878(2) 0.18549(14) 0.0231(5) Uani 1 1 d . . . . .
H12 H 0.770123 0.484384 0.149555 0.028 Uiso 1 1 calc R U . . .
C13 C 0.88971(17) 0.4536(2) 0.17657(15) 0.0274(6) Uani 1 1 d . . . . .
H13 H 0.888959 0.423382 0.133302 0.033 Uiso 1 1 calc R U . . .
C14 C 0.95748(16) 0.4722(2) 0.24349(16) 0.0286(6) Uani 1 1 d . . . . .
H14 H 1.009854 0.457085 0.252266 0.034 Uiso 1 1 calc R U . . .
C15 C 0.93469(15) 0.5168(2) 0.29490(15) 0.0246(6) Uani 1 1 d . . . . .
H15 H 0.968307 0.535523 0.344236 0.029 Uiso 1 1 calc R U . . .
C16 C 0.82424(18) 0.2585(2) 0.29962(17) 0.0328(7) Uani 1 1 d . . . . .
H16 H 0.786430 0.284571 0.314353 0.039 Uiso 1 1 calc R U . . .
C17 C 0.80848(19) 0.2193(2) 0.22909(17) 0.0375(8) Uani 1 1 d . . . . .
H17 H 0.758277 0.214015 0.188341 0.045 Uiso 1 1 calc R U . . .
C18 C 0.8807(2) 0.1894(2) 0.23007(17) 0.0375(7) Uani 1 1 d . . . . .
H18 H 0.887657 0.161108 0.189978 0.045 Uiso 1 1 calc R U . . .
C19 C 0.94096(18) 0.2091(2) 0.30134(16) 0.0300(6) Uani 1 1 d . . . . .
H19 H 0.995324 0.195769 0.317499 0.036 Uiso 1 1 calc R U . . .
C20 C 0.90604(17) 0.2520(2) 0.34429(16) 0.0286(6) Uani 1 1 d . . . . .
H20 H 0.932799 0.272741 0.394267 0.034 Uiso 1 1 calc R U . . .
C21 C 0.84372(16) 0.5612(2) 0.37274(14) 0.0267(6) Uani 1 1 d . . . . .
H21A H 0.882784 0.622775 0.394476 0.040 Uiso 1 1 calc R U . . .
H21B H 0.869512 0.485473 0.386423 0.040 Uiso 1 1 calc R U . . .
H21C H 0.804103 0.567628 0.390444 0.040 Uiso 1 1 calc R U . . .
C31 C 0.67861(16) 0.9193(2) 0.11138(14) 0.0240(6) Uani 1 1 d . . . . .
C32 C 0.61666(18) 0.9231(3) 0.12949(18) 0.0361(7) Uani 1 1 d . . . . .
H32 H 0.611547 0.863803 0.159115 0.043 Uiso 1 1 calc R U . . .
C33 C 0.5624(2) 1.0125(3) 0.10472(19) 0.0439(8) Uani 1 1 d . . . . .
H33 H 0.520236 1.014344 0.117261 0.053 Uiso 1 1 calc R U . . .
C34 C 0.5698(2) 1.0989(3) 0.06174(18) 0.0422(8) Uani 1 1 d . . . . .
H34 H 0.532578 1.160123 0.044333 0.051 Uiso 1 1 calc R U . . .
C35 C 0.6304(2) 1.0962(3) 0.0445(2) 0.0485(9) Uani 1 1 d . . . . .
H35 H 0.635431 1.156553 0.015403 0.058 Uiso 1 1 calc R U . . .
C36 C 0.68577(19) 1.0065(3) 0.06842(17) 0.0365(7) Uani 1 1 d . . . . .
H36 H 0.727563 1.005467 0.055424 0.044 Uiso 1 1 calc R U . . .
C37 C 0.80161(15) 0.7828(2) 0.09395(13) 0.0210(5) Uani 1 1 d . . . . .
C38 C 0.85212(16) 0.8700(2) 0.09362(15) 0.0259(6) Uani 1 1 d . . . . .
H38 H 0.856708 0.940140 0.119441 0.031 Uiso 1 1 calc R U . . .
C39 C 0.89550(17) 0.8541(3) 0.05567(15) 0.0300(6) Uani 1 1 d . . . . .
H39 H 0.928296 0.914683 0.053940 0.036 Uiso 1 1 calc R U . . .
C40 C 0.89136(16) 0.7506(3) 0.02027(15) 0.0303(6) Uani 1 1 d . . . . .
H40 H 0.922737 0.739238 -0.004191 0.036 Uiso 1 1 calc R U . . .
C41 C 0.84171(17) 0.6637(3) 0.02037(15) 0.0284(6) Uani 1 1 d . . . . .
H41 H 0.838792 0.592725 -0.004165 0.034 Uiso 1 1 calc R U . . .
C42 C 0.79607(16) 0.6801(2) 0.05634(14) 0.0243(6) Uani 1 1 d . . . . .
H42 H 0.760927 0.621068 0.055298 0.029 Uiso 1 1 calc R U . . .
C43 C 0.82129(15) 0.8491(2) 0.23532(14) 0.0210(5) Uani 1 1 d . . . . .
C44 C 0.89453(16) 0.7942(2) 0.26677(15) 0.0263(6) Uani 1 1 d . . . . .
H44 H 0.906684 0.738055 0.239616 0.032 Uiso 1 1 calc R U . . .
C45 C 0.94925(17) 0.8209(3) 0.33684(16) 0.0311(6) Uani 1 1 d . . . . .
H45 H 0.998150 0.781536 0.358136 0.037 Uiso 1 1 calc R U . . .
C46 C 0.93290(18) 0.9045(3) 0.37582(16) 0.0340(7) Uani 1 1 d . . . . .
H46 H 0.970822 0.923335 0.423803 0.041 Uiso 1 1 calc R U . . .
C47 C 0.86141(19) 0.9612(3) 0.34534(15) 0.0330(7) Uani 1 1 d . . . . .
H47 H 0.850606 1.019190 0.372362 0.040 Uiso 1 1 calc R U . . .
C48 C 0.80520(17) 0.9336(2) 0.27514(15) 0.0271(6) Uani 1 1 d . . . . .
H48 H 0.756036 0.972218 0.254501 0.032 Uiso 1 1 calc R U . . .
B1 B 0.8829(2) 0.3123(3) 0.51291(19) 0.0382(8) Uani 1 1 d . . . . .
F1 F 0.95019(12) 0.35550(19) 0.51246(12) 0.0566(6) Uani 1 1 d . . . . .
F2 F 0.88178(13) 0.19241(18) 0.50918(12) 0.0589(6) Uani 1 1 d . . . . .
F3 F 0.81749(12) 0.35457(18) 0.45296(11) 0.0553(6) Uani 1 1 d . . . . .
F4 F 0.88231(15) 0.3481(2) 0.57651(12) 0.0658(7) Uani 1 1 d . . . . .
C1S C 0.6886(2) 0.1725(3) 0.3960(2) 0.0441(8) Uani 1 1 d . . . . .
H1S H 0.743173 0.201942 0.412214 0.053 Uiso 1 1 calc R U . . .
Cl1S Cl 0.62411(7) 0.29005(9) 0.37103(6) 0.0685(3) Uani 1 1 d . . . . .
Cl2S Cl 0.68443(6) 0.09610(10) 0.46742(7) 0.0703(3) Uani 1 1 d . . . . .
Cl3S Cl 0.66313(8) 0.08323(13) 0.31981(9) 0.0933(5) Uani 1 1 d . . . . .

loop_
_atom_site_aniso_label
_atom_site_aniso_U_11
_atom_site_aniso_U_22
_atom_site_aniso_U_33
_atom_site_aniso_U_23
_atom_site_aniso_U_13
_atom_site_aniso_U_12
Pd1 0.02087(10) 0.01800(10) 0.01218(10) -0.00109(7) 0.00687(7) -0.00146(7)
Fe1 0.0292(2) 0.01866(19) 0.01759(19) 0.00125(14) 0.01028(15) 0.00161(15)
P1 0.0245(3) 0.0175(3) 0.0149(3) 0.0008(2) 0.0097(3) -0.0003(2)
Cl1 0.0285(3) 0.0344(4) 0.0138(3) -0.0001(2) 0.0051(2) -0.0010(3)
N1 0.0264(11) 0.0172(10) 0.0135(10) -0.0002(8) 0.0089(8) -0.0025(8)
N2 0.0269(11) 0.0241(11) 0.0195(11) -0.0044(9) 0.0114(9) -0.0067(9)
C1 0.0236(12) 0.0176(12) 0.0150(12) -0.0011(9) 0.0104(10) -0.0041(10)
C2 0.0273(13) 0.0227(13) 0.0148(12) 0.0007(10) 0.0115(10) -0.0008(10)
C3 0.0328(14) 0.0258(14) 0.0203(13) -0.0004(11) 0.0147(11) -0.0036(11)
C4 0.0375(16) 0.0405(17) 0.0344(17) -0.0053(13) 0.0238(14) -0.0124(14)
C5 0.0454(18) 0.0457(19) 0.0402(18) -0.0082(15) 0.0337(15) -0.0039(15)
C6 0.0448(18) 0.0359(17) 0.0293(16) -0.0106(13) 0.0224(14) -0.0043(14)
C7 0.0338(15) 0.0264(14) 0.0219(14) -0.0040(11) 0.0162(11) -0.0032(11)
C8 0.0352(15) 0.0220(13) 0.0262(14) -0.0025(11) 0.0180(12) -0.0085(11)
C9 0.0255(14) 0.0419(17) 0.0288(16) -0.0042(13) 0.0103(12) -0.0048(12)
C10 0.0413(17) 0.0251(14) 0.0291(15) -0.0120(12) 0.0169(13) -0.0096(12)
C11 0.0266(13) 0.0176(12) 0.0193(13) 0.0014(10) 0.0109(10) -0.0012(10)
C12 0.0308(14) 0.0223(13) 0.0165(12) 0.0025(10) 0.0109(10) 0.0032(11)
C13 0.0400(16) 0.0227(13) 0.0248(14) 0.0056(11) 0.0193(12) 0.0050(12)
C14 0.0292(14) 0.0239(14) 0.0359(16) 0.0061(12) 0.0176(12) 0.0026(11)
C15 0.0259(13) 0.0208(13) 0.0248(14) 0.0028(10) 0.0095(11) 0.0001(11)
C16 0.0401(17) 0.0218(14) 0.0401(18) 0.0063(12) 0.0212(14) -0.0003(12)
C17 0.0458(18) 0.0200(14) 0.0341(17) 0.0020(12) 0.0069(14) -0.0055(13)
C18 0.065(2) 0.0181(14) 0.0310(16) 0.0002(12) 0.0228(15) 0.0027(14)
C19 0.0409(16) 0.0207(14) 0.0306(16) 0.0050(11) 0.0182(13) 0.0058(12)
C20 0.0410(16) 0.0214(13) 0.0231(14) 0.0040(11) 0.0141(12) 0.0003(12)
C21 0.0357(15) 0.0305(15) 0.0127(12) 0.0021(10) 0.0098(11) 0.0027(12)
C31 0.0310(14) 0.0175(12) 0.0198(13) -0.0016(10) 0.0081(11) 0.0014(11)
C32 0.0443(18) 0.0287(16) 0.0405(18) 0.0063(13) 0.0236(15) 0.0097(13)
C33 0.0467(19) 0.0399(19) 0.046(2) -0.0023(15) 0.0221(16) 0.0160(15)
C34 0.0483(19) 0.0301(17) 0.0340(18) -0.0038(13) 0.0059(15) 0.0165(14)
C35 0.064(2) 0.0312(18) 0.045(2) 0.0166(15) 0.0197(18) 0.0135(16)
C36 0.0455(18) 0.0309(16) 0.0346(17) 0.0093(13) 0.0194(14) 0.0040(14)
C37 0.0259(13) 0.0247(13) 0.0138(12) 0.0020(10) 0.0101(10) 0.0014(10)
C38 0.0310(14) 0.0274(14) 0.0202(13) 0.0018(11) 0.0123(11) -0.0020(11)
C39 0.0290(14) 0.0401(17) 0.0213(14) 0.0046(12) 0.0116(11) -0.0054(12)
C40 0.0291(14) 0.0452(18) 0.0182(13) 0.0036(12) 0.0120(11) 0.0047(13)
C41 0.0370(15) 0.0314(15) 0.0172(13) -0.0009(11) 0.0124(11) 0.0044(12)
C42 0.0296(14) 0.0267(14) 0.0164(13) 0.0019(10) 0.0104(11) 0.0001(11)
C43 0.0290(13) 0.0160(12) 0.0192(13) 0.0008(9) 0.0120(10) -0.0059(10)
C44 0.0317(14) 0.0238(14) 0.0239(14) 0.0009(11) 0.0128(11) -0.0065(11)
C45 0.0290(14) 0.0352(16) 0.0254(15) 0.0059(12) 0.0089(12) -0.0072(12)
C46 0.0400(17) 0.0364(16) 0.0201(14) -0.0009(12) 0.0085(12) -0.0188(14)
C47 0.0518(19) 0.0266(15) 0.0227(15) -0.0048(11) 0.0187(13) -0.0117(13)
C48 0.0368(15) 0.0232(14) 0.0212(14) -0.0007(11) 0.0131(12) -0.0045(11)
B1 0.049(2) 0.041(2) 0.0235(17) 0.0033(15) 0.0157(16) -0.0029(17)
F1 0.0522(12) 0.0730(15) 0.0455(13) -0.0074(10) 0.0229(10) -0.0181(11)
F2 0.0620(14) 0.0411(12) 0.0599(14) 0.0040(10) 0.0153(11) -0.0010(10)
F3 0.0530(12) 0.0566(13) 0.0414(12) 0.0194(10) 0.0082(10) -0.0079(10)
F4 0.0983(18) 0.0739(16) 0.0395(13) 0.0064(11) 0.0438(13) 0.0141(13)
C1S 0.053(2) 0.0382(18) 0.051(2) -0.0027(15) 0.0316(17) -0.0055(15)
Cl1S 0.1065(9) 0.0468(5) 0.0559(6) 0.0200(5) 0.0399(6) 0.0229(6)
Cl2S 0.0574(6) 0.0733(7) 0.0838(8) 0.0470(6) 0.0351(6) 0.0138(5)
Cl3S 0.0855(8) 0.0999(10) 0.1229(12) -0.0702(9) 0.0723(8) -0.0358(7)

loop_
_atom_type_symbol
_atom_type_description
_atom_type_scat_dispersion_real
_atom_type_scat_dispersion_imag
_atom_type_scat_source
C C 0.0033 0.0016 'International Tables Vol C Tables 4.2.6.8 and 6.1.1.4'
H H 0.0000 0.0000 'International Tables Vol C Tables 4.2.6.8 and 6.1.1.4'
B B 0.0013 0.0007 'International Tables Vol C Tables 4.2.6.8 and 6.1.1.4'
Cl Cl 0.1484 0.1585 'International Tables Vol C Tables 4.2.6.8 and 6.1.1.4'
F F 0.0171 0.0103 'International Tables Vol C Tables 4.2.6.8 and 6.1.1.4'
Fe Fe 0.3463 0.8444 'International Tables Vol C Tables 4.2.6.8 and 6.1.1.4'
N N 0.0061 0.0033 'International Tables Vol C Tables 4.2.6.8 and 6.1.1.4'
P P 0.1023 0.0942 'International Tables Vol C Tables 4.2.6.8 and 6.1.1.4'
Pd Pd -0.9988 1.0072 'International Tables Vol C Tables 4.2.6.8 and 6.1.1.4'

loop_
_geom_angle_atom_site_label_1
_geom_angle_atom_site_label_2
_geom_angle_atom_site_label_3
_geom_angle
_geom_angle_site_symmetry_1
_geom_angle_site_symmetry_3
_geom_angle_publ_flag
C1 Pd1 N2 86.76(9) . . ?
C1 Pd1 P1 93.84(7) . . ?
N2 Pd1 P1 172.44(6) . . ?
C1 Pd1 Cl1 178.52(7) . . ?
N2 Pd1 Cl1 91.77(6) . . ?
P1 Pd1 Cl1 87.60(2) . . ?
C11 Fe1 C12 41.16(10) . . ?
C11 Fe1 C16 109.50(11) . . ?
C12 Fe1 C16 120.21(12) . . ?
C11 Fe1 C15 41.25(10) . . ?
C12 Fe1 C15 69.52(10) . . ?
C16 Fe1 C15 128.17(12) . . ?
C11 Fe1 C18 162.99(12) . . ?
C12 Fe1 C18 124.24(12) . . ?
C16 Fe1 C18 68.08(13) . . ?
C15 Fe1 C18 153.37(13) . . ?
C11 Fe1 C17 126.83(12) . . ?
C12 Fe1 C17 106.70(11) . . ?
C16 Fe1 C17 40.52(13) . . ?
C15 Fe1 C17 165.33(13) . . ?
C18 Fe1 C17 40.44(13) . . ?
C11 Fe1 C13 68.40(11) . . ?
C12 Fe1 C13 40.73(11) . . ?
C16 Fe1 C13 153.91(12) . . ?
C15 Fe1 C13 68.53(11) . . ?
C18 Fe1 C13 105.94(12) . . ?
C17 Fe1 C13 118.46(12) . . ?
C11 Fe1 C20 121.86(11) . . ?
C12 Fe1 C20 155.78(12) . . ?
C16 Fe1 C20 40.41(11) . . ?
C15 Fe1 C20 109.28(11) . . ?
C18 Fe1 C20 68.03(12) . . ?
C17 Fe1 C20 68.02(12) . . ?
C13 Fe1 C20 163.00(12) . . ?
C11 Fe1 C19 155.83(11) . . ?
C12 Fe1 C19 161.66(11) . . ?
C16 Fe1 C19 67.89(12) . . ?
C15 Fe1 C19 120.09(11) . . ?
C18 Fe1 C19 40.41(12) . . ?
C17 Fe1 C19 67.90(12) . . ?
C13 Fe1 C19 124.96(12) . . ?
C20 Fe1 C19 40.35(11) . . ?
C11 Fe1 C14 67.97(11) . . ?
C12 Fe1 C14 68.39(11) . . ?
C16 Fe1 C14 164.96(12) . . ?
C15 Fe1 C14 40.18(11) . . ?
C18 Fe1 C14 118.85(13) . . ?
C17 Fe1 C14 152.94(13) . . ?
C13 Fe1 C14 40.41(11) . . ?
C20 Fe1 C14 127.21(12) . . ?
C19 Fe1 C14 107.95(12) . . ?
C43 P1 C37 103.73(12) . . ?
C43 P1 C31 104.76(12) . . ?
C37 P1 C31 109.83(12) . . ?
C43 P1 Pd1 115.56(8) . . ?
C37 P1 Pd1 115.81(9) . . ?
C31 P1 Pd1 106.60(9) . . ?
C1 N1 C11 123.5(2) . . ?
C1 N1 C21 122.6(2) . . ?
C11 N1 C21 113.8(2) . . ?
C10 N2 C9 109.0(2) . . ?
C10 N2 C8 108.1(2) . . ?
C9 N2 C8 108.1(2) . . ?
C10 N2 Pd1 110.18(17) . . ?
C9 N2 Pd1 107.90(17) . . ?
C8 N2 Pd1 113.50(15) . . ?
N1 C1 C2 120.1(2) . . ?
N1 C1 Pd1 128.23(19) . . ?
C2 C1 Pd1 110.84(17) . . ?
C7 C2 C3 120.1(3) . . ?
C7 C2 C1 124.8(2) . . ?
C3 C2 C1 115.1(2) . . ?
C4 C3 C2 119.5(3) . . ?
C4 C3 C8 122.4(3) . . ?
C2 C3 C8 118.1(2) . . ?
C3 C4 C5 120.4(3) . . ?
C3 C4 H4 119.8 . . ?
C5 C4 H4 119.8 . . ?
C4 C5 C6 120.0(3) . . ?
C4 C5 H5 120.0 . . ?
C6 C5 H5 120.0 . . ?
C5 C6 C7 120.4(3) . . ?
C5 C6 H6 119.8 . . ?
C7 C6 H6 119.8 . . ?
C2 C7 C6 119.6(3) . . ?
C2 C7 H7 120.2 . . ?
C6 C7 H7 120.2 . . ?
N2 C8 C3 111.7(2) . . ?
N2 C8 H8A 109.3 . . ?
C3 C8 H8A 109.3 . . ?
N2 C8 H8B 109.3 . . ?
C3 C8 H8B 109.3 . . ?
H8A C8 H8B 107.9 . . ?
N2 C9 H9A 109.5 . . ?
N2 C9 H9B 109.5 . . ?
H9A C9 H9B 109.5 . . ?
N2 C9 H9C 109.5 . . ?
H9A C9 H9C 109.5 . . ?
H9B C9 H9C 109.5 . . ?
N2 C10 H10A 109.5 . . ?
N2 C10 H10B 109.5 . . ?
H10A C10 H10B 109.5 . . ?
N2 C10 H10C 109.5 . . ?
H10A C10 H10C 109.5 . . ?
H10B C10 H10C 109.5 . . ?
C12 C11 N1 127.4(2) . . ?
C12 C11 C15 108.6(2) . . ?
N1 C11 C15 124.0(2) . . ?
C12 C11 Fe1 69.49(14) . . ?
N1 C11 Fe1 126.15(18) . . ?
C15 C11 Fe1 70.02(14) . . ?
C13 C12 C11 107.3(2) . . ?
C13 C12 Fe1 70.36(15) . . ?
C11 C12 Fe1 69.35(14) . . ?
C13 C12 H12 126.4 . . ?
C11 C12 H12 126.4 . . ?
Fe1 C12 H12 125.5 . . ?
C14 C13 C12 108.1(3) . . ?
C14 C13 Fe1 70.20(16) . . ?
C12 C13 Fe1 68.91(15) . . ?
C14 C13 H13 125.9 . . ?
C12 C13 H13 125.9 . . ?
Fe1 C13 H13 126.5 . . ?
C15 C14 C13 109.1(2) . . ?
C15 C14 Fe1 69.36(16) . . ?
C13 C14 Fe1 69.39(16) . . ?
C15 C14 H14 125.4 . . ?
C13 C14 H14 125.4 . . ?
Fe1 C14 H14 127.4 . . ?
C14 C15 C11 106.9(2) . . ?
C14 C15 Fe1 70.46(16) . . ?
C11 C15 Fe1 68.73(14) . . ?
C14 C15 H15 126.6 . . ?
C11 C15 H15 126.6 . . ?
Fe1 C15 H15 125.8 . . ?
C20 C16 C17 108.1(3) . . ?
C20 C16 Fe1 70.08(16) . . ?
C17 C16 Fe1 69.90(18) . . ?
C20 C16 H16 125.9 . . ?
C17 C16 H16 125.9 . . ?
Fe1 C16 H16 125.7 . . ?
C18 C17 C16 107.9(3) . . ?
C18 C17 Fe1 69.75(17) . . ?
C16 C17 Fe1 69.58(16) . . ?
C18 C17 H17 126.0 . . ?
C16 C17 H17 126.0 . . ?
Fe1 C17 H17 126.2 . . ?
C17 C18 C19 108.0(3) . . ?
C17 C18 Fe1 69.82(17) . . ?
C19 C18 Fe1 70.03(16) . . ?
C17 C18 H18 126.0 . . ?
C19 C18 H18 126.0 . . ?
Fe1 C18 H18 125.7 . . ?
C20 C19 C18 108.1(3) . . ?
C20 C19 Fe1 69.74(16) . . ?
C18 C19 Fe1 69.55(16) . . ?
C20 C19 H19 126.0 . . ?
C18 C19 H19 126.0 . . ?
Fe1 C19 H19 126.3 . . ?
C16 C20 C19 107.9(3) . . ?
C16 C20 Fe1 69.51(16) . . ?
C19 C20 Fe1 69.91(16) . . ?
C16 C20 H20 126.1 . . ?
C19 C20 H20 126.1 . . ?
Fe1 C20 H20 126.1 . . ?
N1 C21 H21A 109.5 . . ?
N1 C21 H21B 109.5 . . ?
H21A C21 H21B 109.5 . . ?
N1 C21 H21C 109.5 . . ?
H21A C21 H21C 109.5 . . ?
H21B C21 H21C 109.5 . . ?
C36 C31 C32 119.2(3) . . ?
C36 C31 P1 123.2(2) . . ?
C32 C31 P1 117.6(2) . . ?
C33 C32 C31 120.7(3) . . ?
C33 C32 H32 119.6 . . ?
C31 C32 H32 119.6 . . ?
C34 C33 C32 119.7(3) . . ?
C34 C33 H33 120.1 . . ?
C32 C33 H33 120.1 . . ?
C35 C34 C33 119.8(3) . . ?
C35 C34 H34 120.1 . . ?
C33 C34 H34 120.1 . . ?
C34 C35 C36 121.6(3) . . ?
C34 C35 H35 119.2 . . ?
C36 C35 H35 119.2 . . ?
C31 C36 C35 119.0(3) . . ?
C31 C36 H36 120.5 . . ?
C35 C36 H36 120.5 . . ?
C42 C37 C38 119.3(2) . . ?
C42 C37 P1 119.9(2) . . ?
C38 C37 P1 120.7(2) . . ?
C39 C38 C37 119.9(3) . . ?
C39 C38 H38 120.0 . . ?
C37 C38 H38 120.0 . . ?
C40 C39 C38 120.4(3) . . ?
C40 C39 H39 119.8 . . ?
C38 C39 H39 119.8 . . ?
C41 C40 C39 120.2(3) . . ?
C41 C40 H40 119.9 . . ?
C39 C40 H40 119.9 . . ?
C40 C41 C42 119.9(3) . . ?
C40 C41 H41 120.0 . . ?
C42 C41 H41 120.0 . . ?
C41 C42 C37 120.2(3) . . ?
C41 C42 H42 119.9 . . ?
C37 C42 H42 119.9 . . ?
C48 C43 C44 118.9(2) . . ?
C48 C43 P1 122.1(2) . . ?
C44 C43 P1 118.8(2) . . ?
C45 C44 C43 120.7(3) . . ?
C45 C44 H44 119.7 . . ?
C43 C44 H44 119.7 . . ?
C46 C45 C44 120.0(3) . . ?
C46 C45 H45 120.0 . . ?
C44 C45 H45 120.0 . . ?
C45 C46 C47 120.2(3) . . ?
C45 C46 H46 119.9 . . ?
C47 C46 H46 119.9 . . ?
C46 C47 C48 120.3(3) . . ?
C46 C47 H47 119.9 . . ?
C48 C47 H47 119.9 . . ?
C43 C48 C47 119.8(3) . . ?
C43 C48 H48 120.1 . . ?
C47 C48 H48 120.1 . . ?
F4 B1 F1 107.7(3) . . ?
F4 B1 F2 110.2(3) . . ?
F1 B1 F2 110.6(3) . . ?
F4 B1 F3 110.4(3) . . ?
F1 B1 F3 109.6(3) . . ?
F2 B1 F3 108.4(3) . . ?
Cl2S C1S Cl1S 110.2(2) . . ?
Cl2S C1S Cl3S 110.9(2) . . ?
Cl1S C1S Cl3S 108.6(2) . . ?
Cl2S C1S H1S 109.1 . . ?
Cl1S C1S H1S 109.1 . . ?
Cl3S C1S H1S 109.1 . . ?

loop_
_geom_bond_atom_site_label_1
_geom_bond_atom_site_label_2
_geom_bond_distance
_geom_bond_site_symmetry_2
_geom_bond_publ_flag
Pd1 C1 1.978(2) . ?
Pd1 N2 2.187(2) . ?
Pd1 P1 2.2727(7) . ?
Pd1 Cl1 2.3634(6) . ?
Fe1 C11 2.028(3) . ?
Fe1 C12 2.030(3) . ?
Fe1 C16 2.044(3) . ?
Fe1 C15 2.045(3) . ?
Fe1 C18 2.047(3) . ?
Fe1 C17 2.048(3) . ?
Fe1 C13 2.049(3) . ?
Fe1 C20 2.051(3) . ?
Fe1 C19 2.053(3) . ?
Fe1 C14 2.060(3) . ?
P1 C43 1.820(3) . ?
P1 C37 1.821(3) . ?
P1 C31 1.823(3) . ?
N1 C1 1.298(3) . ?
N1 C11 1.431(3) . ?
N1 C21 1.490(3) . ?
N2 C10 1.481(3) . ?
N2 C9 1.487(3) . ?
N2 C8 1.490(3) . ?
C1 C2 1.479(4) . ?
C2 C7 1.387(4) . ?
C2 C3 1.404(4) . ?
C3 C4 1.382(4) . ?
C3 C8 1.513(4) . ?
C4 C5 1.384(4) . ?
C4 H4 0.9500 . ?
C5 C6 1.388(4) . ?
C5 H5 0.9500 . ?
C6 C7 1.388(4) . ?
C6 H6 0.9500 . ?
C7 H7 0.9500 . ?
C8 H8A 0.9900 . ?
C8 H8B 0.9900 . ?
C9 H9A 0.9800 . ?
C9 H9B 0.9800 . ?
C9 H9C 0.9800 . ?
C10 H10A 0.9800 . ?
C10 H10B 0.9800 . ?
C10 H10C 0.9800 . ?
C11 C12 1.426(4) . ?
C11 C15 1.435(4) . ?
C12 C13 1.419(4) . ?
C12 H12 0.9500 . ?
C13 C14 1.419(4) . ?
C13 H13 0.9500 . ?
C14 C15 1.410(4) . ?
C14 H14 0.9500 . ?
C15 H15 0.9500 . ?
C16 C20 1.414(4) . ?
C16 C17 1.417(4) . ?
C16 H16 0.9500 . ?
C17 C18 1.415(5) . ?
C17 H17 0.9500 . ?
C18 C19 1.416(4) . ?
C18 H18 0.9500 . ?
C19 C20 1.416(4) . ?
C19 H19 0.9500 . ?
C20 H20 0.9500 . ?
C21 H21A 0.9800 . ?
C21 H21B 0.9800 . ?
C21 H21C 0.9800 . ?
C31 C36 1.386(4) . ?
C31 C32 1.393(4) . ?
C32 C33 1.387(4) . ?
C32 H32 0.9500 . ?
C33 C34 1.382(5) . ?
C33 H33 0.9500 . ?
C34 C35 1.357(5) . ?
C34 H34 0.9500 . ?
C35 C36 1.401(4) . ?
C35 H35 0.9500 . ?
C36 H36 0.9500 . ?
C37 C42 1.393(4) . ?
C37 C38 1.396(4) . ?
C38 C39 1.384(4) . ?
C38 H38 0.9500 . ?
C39 C40 1.382(4) . ?
C39 H39 0.9500 . ?
C40 C41 1.381(4) . ?
C40 H40 0.9500 . ?
C41 C42 1.388(4) . ?
C41 H41 0.9500 . ?
C42 H42 0.9500 . ?
C43 C48 1.393(4) . ?
C43 C44 1.401(4) . ?
C44 C45 1.382(4) . ?
C44 H44 0.9500 . ?
C45 C46 1.377(5) . ?
C45 H45 0.9500 . ?
C46 C47 1.384(4) . ?
C46 H46 0.9500 . ?
C47 C48 1.394(4) . ?
C47 H47 0.9500 . ?
C48 H48 0.9500 . ?
B1 F4 1.377(4) . ?
B1 F1 1.383(4) . ?
B1 F2 1.384(4) . ?
B1 F3 1.391(4) . ?
C1S Cl2S 1.746(4) . ?
C1S Cl1S 1.747(4) . ?
C1S Cl3S 1.751(4) . ?
C1S H1S 1.0000 . ?
